data_4028409
loop_
_publ_author_name
'Pravat Mondal'
'Narshinha P. Argade'

_publ_contact_author
;
Dr. N.P.Argade

Scientist
Organic Chemistry Division  
National Chemical Laboratory
Dr. Homi Bhaba Road
Pune 411008, India
;
_publ_section_title
;
 Enantioselective Total Synthesis of Desbromoarborescidines A-C and the
 Formal Synthesis of (S)-Deplancheine
;
_journal_name_full 'Journal of Organic Chemistry'
_journal_page_first 6802
_journal_page_last 6808
_journal_paper_doi 10.1021/jo401079v
_journal_volume 78
_journal_year 2013
_chemical_absolute_configuration ad
_chemical_formula_moiety 'C15 H16 N2 O2'
_chemical_formula_sum 'C15 H16 N2 O2'
_chemical_formula_weight 256.30
_chemical_name_common Compound-9
_chemical_name_systematic
;
 ? 
;
_space_group_crystal_system monoclinic
_space_group_IT_number 4
_space_group_name_Hall 'P 2yb'
_space_group_name_H-M_alt 'P 1 21 1'
_symmetry_space_group_name_Hall 'P 2yb'
_symmetry_space_group_name_H-M 'P 1 21 1'
_atom_sites_solution_hydrogens geom
_atom_sites_solution_primary direct
_atom_sites_solution_secondary difmap
_audit_creation_date 2013-04-19
_audit_creation_method
;
  Olex2 1.1
  (compiled 2011.08.18 svn.r1932, GUI svn.r3819)
;
_cell_angle_alpha 90.00
_cell_angle_beta 100.383(3)
_cell_angle_gamma 90.00
_cell_formula_units_Z 4
_cell_length_a 9.0484(2)
_cell_length_b 12.2605(4)
_cell_length_c 11.7640(3)
_cell_measurement_reflns_used 2719
_cell_measurement_temperature 293(2)
_cell_measurement_theta_max 29.0958
_cell_measurement_theta_min 3.0996
_cell_volume 1283.70(6)
_computing_cell_refinement
;
CrysAlisPro, Agilent Technologies,
Version 1.171.36.21 (release 14-08-2012 CrysAlis171 .NET)
(compiled Sep 14 2012,17:21:16)
;
_computing_data_collection
;
CrysAlisPro, Agilent Technologies,
Version 1.171.36.21 (release 14-08-2012 CrysAlis171 .NET)
(compiled Sep 14 2012,17:21:16)
;
_computing_data_reduction
;
CrysAlisPro, Agilent Technologies,
Version 1.171.36.21 (release 14-08-2012 CrysAlis171 .NET)
(compiled Sep 14 2012,17:21:16)
;
_computing_molecular_graphics
;
O. V. Dolomanov, L. J. Bourhis, R. J. Gildea, J. A. K. Howard and H. Puschmann,
OLEX2: a complete structure solution, refinement and analysis program.
J. Appl. Cryst. (2009). 42, 339-341.
;
_computing_publication_material
;
O. V. Dolomanov, L. J. Bourhis, R. J. Gildea, J. A. K. Howard and H. Puschmann,
OLEX2: a complete structure solution, refinement and analysis program.
J. Appl. Cryst. (2009). 42, 339-341.
;
_computing_structure_refinement
;
SHELXL, G.M. Sheldrick, Acta Cryst.
2008). A64, 112-122
;
_computing_structure_solution
;
SHELXS, G.M. Sheldrick, Acta Cryst.
(2008). A64, 112-122
;
_diffrn_ambient_temperature 293(2)
_diffrn_detector_area_resol_mean 16.1640
_diffrn_measured_fraction_theta_full 0.9946
_diffrn_measured_fraction_theta_max 0.9673
_diffrn_measurement_details
;
  1 omega   47.00   95.00   1.0000   12.1800
omega____ theta____ kappa____ phi______ frames
    -       18.5831 -178.0000  -30.0000 48

  2 omega   49.00   84.00   1.0000   12.1800
omega____ theta____ kappa____ phi______ frames
    -       18.5831  178.0000   60.0000 35

  3 omega   37.00   87.00   1.0000   12.1800
omega____ theta____ kappa____ phi______ frames
    -       18.5831   57.0000  120.0000 50

  4 omega  -54.00   37.00   1.0000   12.1800
omega____ theta____ kappa____ phi______ frames
    -       18.5831  -37.0000    0.0000 91
;
_diffrn_measurement_device_type 'SuperNova, Dual, Cu at zero, Eos'
_diffrn_measurement_method '\w scans'
_diffrn_orient_matrix_UB_11 -0.0248793000
_diffrn_orient_matrix_UB_12 -0.0467821000
_diffrn_orient_matrix_UB_13 0.0265909000
_diffrn_orient_matrix_UB_21 0.0712711000
_diffrn_orient_matrix_UB_22 -0.0041665000
_diffrn_orient_matrix_UB_23 0.0365200000
_diffrn_orient_matrix_UB_31 -0.0255933000
_diffrn_orient_matrix_UB_32 0.0337713000
_diffrn_orient_matrix_UB_33 0.0414244000
_diffrn_radiation_monochromator mirror
_diffrn_radiation_type 'Mo K\a'
_diffrn_radiation_wavelength 0.7107
_diffrn_reflns_av_R_equivalents 0.0187
_diffrn_reflns_av_unetI/netI 0.0365
_diffrn_reflns_limit_h_max 7
_diffrn_reflns_limit_h_min -12
_diffrn_reflns_limit_k_max 16
_diffrn_reflns_limit_k_min -16
_diffrn_reflns_limit_l_max 16
_diffrn_reflns_limit_l_min -12
_diffrn_reflns_number 5868
_diffrn_reflns_theta_full 25.00
_diffrn_reflns_theta_max 29.16
_diffrn_reflns_theta_min 3.11
_diffrn_source 'SuperNova (Mo) x-ray Source'
_exptl_absorpt_coefficient_mu 0.089
_exptl_absorpt_correction_T_max 1.00000
_exptl_absorpt_correction_T_min 0.74168
_exptl_absorpt_correction_type multi-scan
_exptl_absorpt_process_details
;
CrysAlisPro, Agilent Technologies,
Version 1.171.36.21 (release 14-08-2012 CrysAlis171 .NET)
(compiled Sep 14 2012,17:21:16)
empirical absorption correction using spherical harmonics,
 implemented in SCALE3 ABSPACK scaling algorithm.
;
_exptl_crystal_colour
;
;
_exptl_crystal_density_diffrn 1.326
_exptl_crystal_description
;
;
_exptl_crystal_F_000 544.0
_exptl_crystal_size_max 0.32
_exptl_crystal_size_mid 0.25
_exptl_crystal_size_min 0.21
_refine_diff_density_max 0.353
_refine_diff_density_min -0.193
_refine_diff_density_rms 0.042
_refine_ls_abs_structure_details 'Flack H D (1983), Acta Cryst. A39, 876-881'
_refine_ls_abs_structure_Flack -0.2(02)
_refine_ls_extinction_method none
_refine_ls_goodness_of_fit_ref 1.168
_refine_ls_hydrogen_treatment constr
_refine_ls_matrix_type full
_refine_ls_number_parameters 345
_refine_ls_number_reflns 4241
_refine_ls_number_restraints 1
_refine_ls_restrained_S_all 1.167
_refine_ls_R_factor_all 0.0606
_refine_ls_R_factor_gt 0.0509
_refine_ls_shift/su_max 0.045
_refine_ls_shift/su_mean 0.136
_refine_ls_structure_factor_coef Fsqd
_refine_ls_weighting_details 'calc w=1/[\s^2^(Fo^2^)+(0.1000P)^2^+0.0000P] where P=(Fo^2^+2Fc^2^)/3'
_refine_ls_weighting_scheme calc
_refine_ls_wR_factor_gt 0.1604
_refine_ls_wR_factor_ref 0.1717
_reflns_number_gt 3601
_reflns_number_total 3615
_reflns_threshold_expression >2sigma(I)
_cod_data_source_file jo401079v_si_002.cif
_cod_data_source_block Compound-9
_cod_database_code 4028409
_chemical_oxdiff_formula 'C8 N2 O2 H4'
_reflns_odcompleteness_completeness 99.46
_reflns_odcompleteness_iscentric 1
_reflns_odcompleteness_theta 26.32

loop_
_space_group_symop_id
_space_group_symop_operation_xyz
1 'x, y, z'
2 '-x, y+1/2, -z'

loop_
_atom_site_label
_atom_site_type_symbol
_atom_site_fract_x
_atom_site_fract_y
_atom_site_fract_z
_atom_site_U_iso_or_equiv
_atom_site_adp_type
_atom_site_occupancy
_atom_site_symmetry_multiplicity
_atom_site_calc_flag
_atom_site_refinement_flags
O1 O 0.3500(2) 0.0119(2) 0.7417(2) 0.0549(6) Uani 1 1 d .
H1 H 0.3908 0.0484 0.6977 0.082 Uiso 1 1 calc R
O6 O 0.8339(3) -0.1508(3) 1.0422(2) 0.0660(8) Uani 1 1 d .
N7 N 0.7334(3) -0.0185(2) 0.9182(2) 0.0434(6) Uani 1 1 d .
C8 C 0.7231(3) 0.2076(3) 0.9037(3) 0.0422(7) Uani 1 1 d .
C11 C 0.6116(3) 0.0256(3) 0.8281(2) 0.0383(7) Uani 1 1 d .
H11 H 0.6354 0.0063 0.7526 0.046 Uiso 1 1 calc R
C12 C 0.6149(3) 0.1465(3) 0.8373(2) 0.0401(7) Uani 1 1 d .
C13 C 0.5505(4) 0.3203(3) 0.7979(3) 0.0458(8) Uani 1 1 d .
C16 C 0.7542(4) 0.4173(3) 0.9193(3) 0.0550(9) Uani 1 1 d .
H16 H 0.8444 0.4176 0.9717 0.066 Uiso 1 1 calc R
N17 N 0.5100(3) 0.2142(2) 0.7726(2) 0.0456(6) Uani 1 1 d .
H17 H 0.4321 0.1932 0.7245 0.055 Uiso 1 1 calc R
C19 C 0.8554(4) 0.1572(3) 0.9813(3) 0.0548(9) Uani 1 1 d .
H19A H 0.8379 0.1549 1.0602 0.066 Uiso 1 1 calc R
H19B H 0.9451 0.2000 0.9796 0.066 Uiso 1 1 calc R
C23 C 0.4735(4) -0.1469(3) 0.8398(3) 0.0492(8) Uani 1 1 d .
H23A H 0.5057 -0.1729 0.7703 0.059 Uiso 1 1 calc R
H23B H 0.3765 -0.1790 0.8431 0.059 Uiso 1 1 calc R
C26 C 0.6866(3) 0.3192(3) 0.8793(3) 0.0429(7) Uani 1 1 d .
C27 C 0.4602(3) -0.0253(3) 0.8359(3) 0.0420(7) Uani 1 1 d .
H27 H 0.4308 -0.0007 0.9079 0.050 Uiso 1 1 calc R
C28 C 0.4783(4) 0.4179(4) 0.7598(3) 0.0613(10) Uani 1 1 d .
H28 H 0.3871 0.4184 0.7086 0.074 Uiso 1 1 calc R
C29 C 0.5490(5) 0.5140(3) 0.8017(4) 0.0658(10) Uani 1 1 d .
H29 H 0.5044 0.5802 0.7771 0.079 Uiso 1 1 calc R
C30 C 0.7276(3) -0.1163(3) 0.9708(2) 0.0456(8) Uani 1 1 d .
C34 C 0.8752(3) 0.0432(3) 0.9381(3) 0.0585(10) Uani 1 1 d .
H34A H 0.9138 0.0472 0.8665 0.070 Uiso 1 1 calc R
H34B H 0.9485 0.0048 0.9943 0.070 Uiso 1 1 calc R
C35 C 0.6855(4) 0.5143(4) 0.8800(4) 0.0644(10) Uani 1 1 d .
H35 H 0.7301 0.5802 0.9058 0.077 Uiso 1 1 calc R
C36 C 0.5867(4) -0.1810(3) 0.9452(3) 0.0565(9) Uani 1 1 d .
H36A H 0.5379 -0.1776 1.0121 0.068 Uiso 1 1 calc R
H36B H 0.6134 -0.2566 0.9354 0.068 Uiso 1 1 calc R
O2 O 0.1472(3) 0.2353(2) 0.7511(2) 0.0534(7) Uani 1 1 d .
H2 H 0.1413 0.1686 0.7517 0.080 Uiso 1 1 calc R
O3 O -0.3386(3) 0.4059(2) 0.4624(2) 0.0616(7) Uani 1 1 d .
N4 N -0.1864(3) 0.2633(2) 0.5199(2) 0.0431(6) Uani 1 1 d .
C5 C 0.0207(4) 0.3988(3) 0.6665(3) 0.0477(8) Uani 1 1 d .
H5A H 0.0892 0.4061 0.6123 0.057 Uiso 1 1 calc R
H5B H 0.0607 0.4403 0.7354 0.057 Uiso 1 1 calc R
C9 C -0.0806(3) 0.0974(3) 0.6097(2) 0.0364(6) Uani 1 1 d .
C10 C -0.0432(3) -0.0749(3) 0.6714(3) 0.0406(7) Uani 1 1 d .
C14 C -0.0476(3) 0.2142(3) 0.5876(2) 0.0378(7) Uani 1 1 d .
H14 H 0.0310 0.2164 0.5402 0.045 Uiso 1 1 calc R
N15 N 0.0221(3) 0.0262(2) 0.6697(2) 0.0413(6) Uani 1 1 d .
H15 H 0.1127 0.0423 0.7011 0.050 Uiso 1 1 calc R
C18 C -0.1922(3) -0.0671(3) 0.6084(2) 0.0378(7) Uani 1 1 d .
C20 C 0.0062(3) 0.2801(3) 0.6974(2) 0.0392(7) Uani 1 1 d .
H20 H -0.0664 0.2728 0.7495 0.047 Uiso 1 1 calc R
C21 C -0.2132(3) 0.0437(3) 0.5709(2) 0.0385(7) Uani 1 1 d .
C22 C -0.2248(4) 0.3686(3) 0.5256(3) 0.0455(8) Uani 1 1 d .
C24 C -0.2830(4) -0.1605(3) 0.5960(3) 0.0461(8) Uani 1 1 d .
H24 H -0.3800 -0.1576 0.5533 0.055 Uiso 1 1 calc R
C25 C -0.3431(4) 0.0991(3) 0.4972(3) 0.0494(8) Uani 1 1 d .
H25A H -0.3971 0.0482 0.4416 0.059 Uiso 1 1 calc R
H25B H -0.4119 0.1271 0.5446 0.059 Uiso 1 1 calc R
C31 C 0.0115(4) -0.1712(3) 0.7238(3) 0.0517(9) Uani 1 1 d .
H31 H 0.1084 -0.1756 0.7664 0.062 Uiso 1 1 calc R
C32 C -0.0824(5) -0.2609(3) 0.7108(3) 0.0584(9) Uani 1 1 d .
H32 H -0.0472 -0.3263 0.7456 0.070 Uiso 1 1 calc R
C33 C -0.2274(4) -0.2568(3) 0.6477(3) 0.0548(9) Uani 1 1 d .
H33 H -0.2873 -0.3190 0.6401 0.066 Uiso 1 1 calc R
C37 C -0.1337(4) 0.4425(3) 0.6124(3) 0.0498(8) Uani 1 1 d .
H37A H -0.1900 0.4568 0.6736 0.060 Uiso 1 1 calc R
H37B H -0.1206 0.5116 0.5752 0.060 Uiso 1 1 calc R
C38 C -0.2806(4) 0.1916(3) 0.4354(3) 0.0549(9) Uani 1 1 d .
H38A H -0.2209 0.1624 0.3818 0.066 Uiso 1 1 calc R
H38B H -0.3625 0.2335 0.3916 0.066 Uiso 1 1 calc R

loop_
_atom_site_aniso_label
_atom_site_aniso_U_11
_atom_site_aniso_U_22
_atom_site_aniso_U_33
_atom_site_aniso_U_23
_atom_site_aniso_U_13
_atom_site_aniso_U_12
O1 0.0395(11) 0.0516(15) 0.0647(15) -0.0041(12) -0.0148(10) 0.0063(11)
O6 0.0573(15) 0.077(2) 0.0561(13) 0.0198(14) -0.0109(11) 0.0072(14)
N7 0.0333(12) 0.0447(15) 0.0489(14) 0.0038(13) -0.0013(10) 0.0035(12)
C8 0.0315(14) 0.051(2) 0.0430(15) -0.0029(15) 0.0033(12) -0.0019(15)
C11 0.0367(14) 0.0452(17) 0.0309(13) -0.0015(13) 0.0005(11) 0.0065(14)
C12 0.0346(14) 0.0446(18) 0.0394(15) 0.0011(13) 0.0023(12) 0.0023(14)
C13 0.0442(17) 0.0472(19) 0.0448(16) 0.0045(16) 0.0053(13) -0.0029(16)
C16 0.0462(17) 0.054(2) 0.064(2) -0.0050(19) 0.0066(16) -0.0087(18)
N17 0.0438(14) 0.0438(15) 0.0427(13) 0.0050(12) -0.0096(11) 0.0005(13)
C19 0.0317(15) 0.058(2) 0.068(2) -0.0006(19) -0.0086(14) -0.0037(16)
C23 0.0446(18) 0.0452(19) 0.0545(18) -0.0037(16) -0.0001(14) -0.0008(16)
C26 0.0364(15) 0.0444(18) 0.0472(16) -0.0004(15) 0.0052(12) -0.0015(15)
C27 0.0344(14) 0.0466(18) 0.0416(15) -0.0069(15) -0.0018(12) 0.0001(14)
C28 0.062(2) 0.053(2) 0.063(2) 0.014(2) -0.0039(18) 0.001(2)
C29 0.075(2) 0.043(2) 0.078(3) 0.009(2) 0.010(2) 0.001(2)
C30 0.0412(16) 0.056(2) 0.0372(14) 0.0050(15) 0.0016(12) 0.0112(16)
C34 0.0302(14) 0.064(2) 0.079(2) 0.005(2) 0.0028(15) 0.0035(17)
C35 0.069(2) 0.047(2) 0.079(3) -0.005(2) 0.019(2) -0.014(2)
C36 0.057(2) 0.054(2) 0.0552(18) 0.0088(18) 0.0023(15) 0.0052(18)
O2 0.0457(13) 0.0465(15) 0.0589(13) -0.0088(12) -0.0150(10) 0.0094(11)
O3 0.0520(13) 0.0611(17) 0.0637(14) 0.0151(14) -0.0108(11) 0.0082(14)
N4 0.0453(14) 0.0411(15) 0.0370(12) 0.0019(12) -0.0087(10) -0.0008(13)
C5 0.0488(17) 0.0456(19) 0.0457(15) -0.0034(15) 0.0008(13) -0.0045(16)
C9 0.0353(13) 0.0392(16) 0.0323(13) -0.0016(12) -0.0003(11) 0.0002(13)
C10 0.0371(14) 0.0412(17) 0.0420(15) -0.0050(14) 0.0027(12) 0.0024(14)
C14 0.0356(13) 0.0440(17) 0.0311(12) -0.0004(12) -0.0010(11) 0.0009(13)
N15 0.0336(11) 0.0392(14) 0.0473(13) -0.0005(12) -0.0025(10) 0.0021(12)
C18 0.0360(13) 0.0425(17) 0.0341(13) -0.0049(12) 0.0046(11) 0.0033(13)
C20 0.0373(15) 0.0397(17) 0.0373(13) -0.0014(13) -0.0019(11) 0.0013(14)
C21 0.0356(13) 0.0424(18) 0.0351(13) -0.0051(13) -0.0002(10) 0.0031(14)
C22 0.0450(17) 0.0456(19) 0.0434(15) 0.0098(15) 0.0011(13) -0.0019(15)
C24 0.0381(16) 0.0479(19) 0.0515(17) -0.0071(16) 0.0060(13) -0.0056(15)
C25 0.0416(16) 0.0443(18) 0.0540(17) -0.0031(16) -0.0137(13) -0.0004(16)
C31 0.0439(18) 0.043(2) 0.063(2) 0.0041(17) -0.0029(15) 0.0065(17)
C32 0.063(2) 0.045(2) 0.066(2) 0.0040(18) 0.0090(18) 0.0078(18)
C33 0.053(2) 0.0421(19) 0.070(2) -0.0019(17) 0.0131(17) -0.0039(17)
C37 0.0544(18) 0.0406(18) 0.0508(17) 0.0043(15) -0.0004(15) 0.0022(16)
C38 0.060(2) 0.057(2) 0.0386(14) 0.0005(17) -0.0149(14) -0.0013(19)

loop_
_atom_type_symbol
_atom_type_description
_atom_type_scat_dispersion_real
_atom_type_scat_dispersion_imag
_atom_type_scat_source
C C 0.0033 0.0016 'International Tables Vol C Tables 4.2.6.8 and 6.1.1.4'
H H 0.0000 0.0000 'International Tables Vol C Tables 4.2.6.8 and 6.1.1.4'
N N 0.0061 0.0033 'International Tables Vol C Tables 4.2.6.8 and 6.1.1.4'
O O 0.0106 0.0060 'International Tables Vol C Tables 4.2.6.8 and 6.1.1.4'

loop_
_geom_angle_atom_site_label_1
_geom_angle_atom_site_label_2
_geom_angle_atom_site_label_3
_geom_angle
C27 O1 H1 109.7
C11 N7 C34 116.1(3)
C30 N7 C11 124.3(3)
C30 N7 C34 119.1(3)
C12 C8 C19 122.3(3)
C12 C8 C26 107.2(3)
C26 C8 C19 130.4(3)
N7 C11 H11 107.6
N7 C11 C27 111.6(3)
C12 C11 N7 107.9(2)
C12 C11 H11 107.6
C12 C11 C27 114.3(3)
C27 C11 H11 107.6
C8 C12 C11 126.4(3)
C8 C12 N17 109.7(3)
N17 C12 C11 123.8(3)
N17 C13 C26 107.7(3)
C28 C13 N17 130.7(3)
C28 C13 C26 121.6(3)
C26 C16 H16 120.4
C35 C16 H16 120.5
C35 C16 C26 119.1(3)
C12 N17 C13 108.7(3)
C12 N17 H17 125.6
C13 N17 H17 125.7
C8 C19 H19A 110.1
C8 C19 H19B 110.2
C8 C19 C34 107.9(3)
H19A C19 H19B 108.4
C34 C19 H19A 110.1
C34 C19 H19B 110.1
H23A C23 H23B 108.2
C27 C23 H23A 109.7
C27 C23 H23B 109.7
C27 C23 C36 109.8(3)
C36 C23 H23A 109.8
C36 C23 H23B 109.7
C8 C26 C13 106.7(3)
C16 C26 C8 133.6(3)
C16 C26 C13 119.7(3)
O1 C27 C11 109.4(3)
O1 C27 C23 112.6(3)
O1 C27 H27 108.2
C11 C27 H27 108.3
C23 C27 C11 110.0(3)
C23 C27 H27 108.3
C13 C28 H28 121.6
C13 C28 C29 117.0(3)
C29 C28 H28 121.5
C28 C29 H29 119.0
C28 C29 C35 122.1(4)
C35 C29 H29 119.0
O6 C30 N7 121.7(3)
O6 C30 C36 119.4(3)
N7 C30 C36 118.9(3)
N7 C34 C19 112.1(3)
N7 C34 H34A 109.2
N7 C34 H34B 109.2
C19 C34 H34A 109.2
C19 C34 H34B 109.2
H34A C34 H34B 107.9
C16 C35 C29 120.5(4)
C16 C35 H35 119.8
C29 C35 H35 119.7
C23 C36 H36A 108.2
C23 C36 H36B 108.1
C30 C36 C23 116.5(3)
C30 C36 H36A 108.2
C30 C36 H36B 108.1
H36A C36 H36B 107.3
C20 O2 H2 109.5
C14 N4 C38 116.7(3)
C22 N4 C14 124.3(3)
C22 N4 C38 118.9(3)
H5A C5 H5B 108.3
C20 C5 H5A 109.9
C20 C5 H5B 109.9
C20 C5 C37 109.1(3)
C37 C5 H5A 109.9
C37 C5 H5B 109.9
N15 C9 C14 124.1(2)
C21 C9 C14 126.3(3)
C21 C9 N15 109.6(3)
N15 C10 C18 107.5(3)
N15 C10 C31 131.1(3)
C31 C10 C18 121.4(3)
N4 C14 C9 107.7(2)
N4 C14 H14 108.3
N4 C14 C20 110.4(2)
C9 C14 H14 108.2
C9 C14 C20 113.8(2)
C20 C14 H14 108.3
C9 N15 H15 125.4
C10 N15 C9 109.1(2)
C10 N15 H15 125.5
C10 C18 C21 106.6(3)
C10 C18 C24 118.9(3)
C24 C18 C21 134.5(3)
O2 C20 C5 111.5(3)
O2 C20 C14 107.1(2)
O2 C20 H20 109.6
C5 C20 C14 109.5(2)
C5 C20 H20 109.5
C14 C20 H20 109.5
C9 C21 C18 107.0(3)
C9 C21 C25 121.6(3)
C18 C21 C25 131.2(3)
O3 C22 N4 121.2(3)
O3 C22 C37 118.7(3)
N4 C22 C37 120.1(3)
C18 C24 H24 120.3
C18 C24 C33 119.5(3)
C33 C24 H24 120.2
C21 C25 H25A 110.2
C21 C25 H25B 110.4
H25A C25 H25B 108.5
C38 C25 C21 107.3(3)
C38 C25 H25A 110.2
C38 C25 H25B 110.3
C10 C31 H31 121.1
C32 C31 C10 117.9(3)
C32 C31 H31 121.0
C31 C32 H32 118.9
C31 C32 C33 122.3(4)
C33 C32 H32 118.8
C24 C33 C32 120.0(4)
C24 C33 H33 120.0
C32 C33 H33 120.0
C5 C37 H37A 108.5
C5 C37 H37B 108.5
C22 C37 C5 115.0(3)
C22 C37 H37A 108.5
C22 C37 H37B 108.6
H37A C37 H37B 107.5
N4 C38 C25 110.1(3)
N4 C38 H38A 109.6
N4 C38 H38B 109.7
C25 C38 H38A 109.7
C25 C38 H38B 109.6
H38A C38 H38B 108.2

loop_
_geom_bond_atom_site_label_1
_geom_bond_atom_site_label_2
_geom_bond_distance
O1 H1 0.8222
O1 C27 1.426(4)
O6 C30 1.232(4)
N7 C11 1.486(4)
N7 C30 1.355(4)
N7 C34 1.471(4)
C8 C12 1.361(4)
C8 C19 1.501(4)
C8 C26 1.425(5)
C11 H11 0.9800
C11 C12 1.486(5)
C11 C27 1.523(4)
C12 N17 1.382(4)
C13 N17 1.370(5)
C13 C26 1.418(5)
C13 C28 1.397(5)
C16 H16 0.9300
C16 C26 1.392(5)
C16 C35 1.382(6)
N17 H17 0.8600
C19 H19A 0.9700
C19 H19B 0.9700
C19 C34 1.509(6)
C23 H23A 0.9700
C23 H23B 0.9700
C23 C27 1.496(5)
C23 C36 1.519(5)
C27 H27 0.9800
C28 H28 0.9300
C28 C29 1.388(6)
C29 H29 0.9300
C29 C35 1.401(6)
C30 C36 1.485(5)
C34 H34A 0.9700
C34 H34B 0.9700
C35 H35 0.9300
C36 H36A 0.9700
C36 H36B 0.9700
O2 H2 0.8202
O2 C20 1.427(4)
O3 C22 1.243(4)
N4 C14 1.488(4)
N4 C22 1.342(4)
N4 C38 1.477(4)
C5 H5A 0.9700
C5 H5B 0.9700
C5 C20 1.512(5)
C5 C37 1.524(4)
C9 C14 1.495(5)
C9 N15 1.373(4)
C9 C21 1.373(4)
C10 N15 1.375(4)
C10 C18 1.420(4)
C10 C31 1.382(5)
C14 H14 0.9800
C14 C20 1.526(4)
N15 H15 0.8600
C18 C21 1.430(5)
C18 C24 1.402(5)
C20 H20 0.9800
C21 C25 1.493(4)
C22 C37 1.497(5)
C24 H24 0.9300
C24 C33 1.381(5)
C25 H25A 0.9700
C25 H25B 0.9700
C25 C38 1.511(5)
C31 H31 0.9300
C31 C32 1.380(6)
C32 H32 0.9300
C32 C33 1.388(6)
C33 H33 0.9300
C37 H37A 0.9700
C37 H37B 0.9700
C38 H38A 0.9700
C38 H38B 0.9700

loop_
_geom_torsion_atom_site_label_1
_geom_torsion_atom_site_label_2
_geom_torsion_atom_site_label_3
_geom_torsion_atom_site_label_4
_geom_torsion
O6 C30 C36 C23 -167.5(3)
N7 C11 C12 C8 9.1(4)
N7 C11 C12 N17 -174.8(3)
N7 C11 C27 O1 -174.7(2)
N7 C11 C27 C23 -50.6(3)
N7 C30 C36 C23 15.1(5)
C8 C12 N17 C13 -0.2(3)
C8 C19 C34 N7 -49.0(4)
C11 N7 C30 O6 177.5(3)
C11 N7 C30 C36 -5.2(4)
C11 N7 C34 C19 62.8(4)
C11 C12 N17 C13 -176.9(3)
C12 C8 C19 C34 21.2(4)
C12 C8 C26 C13 1.5(4)
C12 C8 C26 C16 -179.7(4)
C12 C11 C27 O1 62.5(3)
C12 C11 C27 C23 -173.4(3)
C13 C28 C29 C35 -0.9(6)
N17 C13 C26 C8 -1.6(4)
N17 C13 C26 C16 179.3(3)
N17 C13 C28 C29 -180.0(4)
C19 C8 C12 C11 -1.7(5)
C19 C8 C12 N17 -178.2(3)
C19 C8 C26 C13 178.6(3)
C19 C8 C26 C16 -2.5(6)
C26 C8 C12 C11 175.7(3)
C26 C8 C12 N17 -0.8(3)
C26 C8 C19 C34 -155.6(3)
C26 C13 N17 C12 1.2(4)
C26 C13 C28 C29 2.4(5)
C26 C16 C35 C29 0.5(6)
C27 C11 C12 C8 133.8(3)
C27 C11 C12 N17 -50.1(4)
C27 C23 C36 C30 -43.0(4)
C28 C13 N17 C12 -176.7(4)
C28 C13 C26 C8 176.5(3)
C28 C13 C26 C16 -2.6(5)
C28 C29 C35 C16 -0.6(7)
C30 N7 C11 C12 149.6(3)
C30 N7 C11 C27 23.2(4)
C30 N7 C34 C19 -125.2(3)
C34 N7 C11 C12 -38.8(4)
C34 N7 C11 C27 -165.2(3)
C34 N7 C30 O6 6.1(5)
C34 N7 C30 C36 -176.6(3)
C35 C16 C26 C8 -177.7(4)
C35 C16 C26 C13 1.0(5)
C36 C23 C27 O1 -177.2(3)
C36 C23 C27 C11 60.5(4)
O3 C22 C37 C5 -166.8(3)
N4 C14 C20 O2 -174.0(2)
N4 C14 C20 C5 -52.8(3)
N4 C22 C37 C5 15.7(5)
C9 C14 C20 O2 64.8(3)
C9 C14 C20 C5 -174.1(2)
C9 C21 C25 C38 25.0(4)
C10 C18 C21 C9 0.7(3)
C10 C18 C21 C25 176.7(3)
C10 C18 C24 C33 1.7(5)
C10 C31 C32 C33 0.0(6)
C14 N4 C22 O3 176.3(3)
C14 N4 C22 C37 -6.2(5)
C14 N4 C38 C25 64.4(4)
C14 C9 N15 C10 -178.3(3)
C14 C9 C21 C18 177.6(3)
C14 C9 C21 C25 1.2(5)
N15 C9 C14 N4 179.7(2)
N15 C9 C14 C20 -57.5(4)
N15 C9 C21 C18 -0.2(3)
N15 C9 C21 C25 -176.6(3)
N15 C10 C18 C21 -1.0(3)
N15 C10 C18 C24 179.2(3)
N15 C10 C31 C32 179.5(4)
C18 C10 N15 C9 0.9(3)
C18 C10 C31 C32 1.4(5)
C18 C21 C25 C38 -150.4(3)
C18 C24 C33 C32 -0.3(5)
C20 C5 C37 C22 -43.9(4)
C21 C9 C14 N4 2.2(4)
C21 C9 C14 C20 125.0(3)
C21 C9 N15 C10 -0.5(3)
C21 C18 C24 C33 -178.0(3)
C21 C25 C38 N4 -54.5(4)
C22 N4 C14 C9 149.7(3)
C22 N4 C14 C20 25.0(4)
C22 N4 C38 C25 -119.9(3)
C24 C18 C21 C9 -179.6(3)
C24 C18 C21 C25 -3.6(6)
C31 C10 N15 C9 -177.3(3)
C31 C10 C18 C21 177.5(3)
C31 C10 C18 C24 -2.3(4)
C31 C32 C33 C24 -0.6(6)
C37 C5 C20 O2 -178.6(3)
C37 C5 C20 C14 63.0(3)
C38 N4 C14 C9 -34.8(3)
C38 N4 C14 C20 -159.6(3)
C38 N4 C22 O3 1.0(5)
C38 N4 C22 C37 178.4(3)
